data_7022591
loop_
_publ_author_name
'Chu, Wei'
'Sun, Zhen-Gang'
'Jiao, Cheng-Qi'
'Zhu, Yan-Yu'
'Sun, Shou-Hui'
'Tian, Hui'
'Zheng, Ming-Jing'

_publ_section_title
;
 Two novel lead(II) carboxyphosphonates with a layered and a 3D framework
 structure: syntheses, crystal structures, reversible
 dehydration/hydration, and luminescence properties.
;
_journal_issue 22
_journal_name_full 'Dalton transactions (Cambridge, England : 2003)'
_journal_page_first 8009
_journal_page_last 8017
_journal_paper_doi 10.1039/c3dt00125c
_journal_volume 42
_journal_year 2013
_chemical_formula_sum 'C16 H16 N O11 P Pb2'
_chemical_formula_weight 843.65
_chemical_name_systematic
;
?
;
_space_group_IT_number 2
_symmetry_cell_setting triclinic
_symmetry_space_group_name_Hall '-P 1'
_symmetry_space_group_name_H-M 'P -1'
_atom_sites_solution_hydrogens geom
_atom_sites_solution_primary direct
_atom_sites_solution_secondary difmap
_audit_creation_method SHELXL-97
_cell_angle_alpha 102.497(3)
_cell_angle_beta 92.402(3)
_cell_angle_gamma 99.285(2)
_cell_formula_units_Z 2
_cell_length_a 6.7505(13)
_cell_length_b 9.3424(19)
_cell_length_c 16.747(3)
_cell_measurement_reflns_used 1052
_cell_measurement_temperature 295(2)
_cell_measurement_theta_max 23.72
_cell_measurement_theta_min 2.27
_cell_volume 1014.4(3)
_computing_cell_refinement 'Bruker SMART'
_computing_data_collection 'Bruker SMART'
_computing_data_reduction 'Bruker SHELXTL'
_computing_molecular_graphics 'Bruker SHELXTL'
_computing_publication_material 'Bruker SHELXTL'
_computing_structure_refinement 'SHELXL-97 (Sheldrick, 1997)'
_computing_structure_solution 'SHELXS-97 (Sheldrick, 1990)'
_diffrn_ambient_temperature 295(2)
_diffrn_measured_fraction_theta_full 0.963
_diffrn_measured_fraction_theta_max 0.963
_diffrn_measurement_device_type 'Smart Apex II CCD'
_diffrn_measurement_method 'omega scans'
_diffrn_radiation_monochromator graphite
_diffrn_radiation_source 'fine-focus sealed tube'
_diffrn_radiation_type MoK\a
_diffrn_radiation_wavelength 0.71073
_diffrn_reflns_av_R_equivalents 0.0440
_diffrn_reflns_av_sigmaI/netI 0.1042
_diffrn_reflns_limit_h_max 8
_diffrn_reflns_limit_h_min -5
_diffrn_reflns_limit_k_max 11
_diffrn_reflns_limit_k_min -11
_diffrn_reflns_limit_l_max 14
_diffrn_reflns_limit_l_min -20
_diffrn_reflns_number 5425
_diffrn_reflns_theta_full 26.50
_diffrn_reflns_theta_max 26.50
_diffrn_reflns_theta_min 2.27
_diffrn_standards_decay_% 0
_diffrn_standards_interval_count 0
_diffrn_standards_interval_time 0
_diffrn_standards_number 0
_exptl_absorpt_coefficient_mu 16.716
_exptl_absorpt_correction_T_max 0.7204
_exptl_absorpt_correction_T_min 0.3670
_exptl_absorpt_correction_type empirical
_exptl_absorpt_process_details sadabs
_exptl_crystal_colour colorless
_exptl_crystal_density_diffrn 2.762
_exptl_crystal_density_method 'not measured'
_exptl_crystal_description plate
_exptl_crystal_F_000 772
_exptl_crystal_size_max 0.08
_exptl_crystal_size_mid 0.07
_exptl_crystal_size_min 0.02
_refine_diff_density_max 6.930
_refine_diff_density_min -2.830
_refine_diff_density_rms 0.425
_refine_ls_extinction_method none
_refine_ls_goodness_of_fit_ref 1.024
_refine_ls_hydrogen_treatment constr
_refine_ls_matrix_type full
_refine_ls_number_parameters 229
_refine_ls_number_reflns 4057
_refine_ls_number_restraints 36
_refine_ls_restrained_S_all 1.019
_refine_ls_R_factor_all 0.1075
_refine_ls_R_factor_gt 0.0671
_refine_ls_shift/su_max 0.013
_refine_ls_shift/su_mean 0.002
_refine_ls_structure_factor_coef Fsqd
_refine_ls_weighting_details 'calc w=1/[\s^2^(Fo^2^)+(0.1053P)^2^+3.3128P] where P=(Fo^2^+2Fc^2^)/3'
_refine_ls_weighting_scheme calc
_refine_ls_wR_factor_gt 0.1693
_refine_ls_wR_factor_ref 0.1934
_reflns_number_gt 2629
_reflns_number_total 4057
_reflns_threshold_expression >2sigma(I)
_cod_data_source_file c3dt00125c.txt
_cod_data_source_block szg196
_cod_depositor_comments
;
The following automatic conversions were performed:

'_symmetry_cell_setting' value 'Triclinic' changed to 'triclinic'
according to /home/saulius/struct/CIF-dictionaries/cif_core.dic
dictionary named 'cif_core.dic' version 2.4.2 from 2011-04-26.

Automatic conversion script
Id: cif_fix_values 1891 2012-01-12 08:04:46Z andrius 
;
_cod_original_cell_volume 1014.4(4)
_cod_original_sg_symbol_H-M 'P-1 '
_cod_database_code 7022591

loop_
_symmetry_equiv_pos_as_xyz
'x, y, z'
'-x, -y, -z'

loop_
_atom_site_label
_atom_site_type_symbol
_atom_site_fract_x
_atom_site_fract_y
_atom_site_fract_z
_atom_site_U_iso_or_equiv
_atom_site_adp_type
_atom_site_occupancy
_atom_site_symmetry_multiplicity
_atom_site_calc_flag
_atom_site_refinement_flags
Pb1 Pb -0.28077(12) 0.17898(8) 0.27598(4) 0.0242(2) Uani 1 1 d .
Pb2 Pb 0.28254(12) 0.07044(8) 0.09845(4) 0.0259(3) Uani 1 1 d .
P1 P -0.1985(8) 0.2060(6) 0.0810(3) 0.0235(11) Uani 1 1 d .
O1 O -0.331(2) 0.2505(16) 0.1523(8) 0.028(3) Uani 1 1 d .
O2 O -0.074(2) 0.0918(15) 0.0999(9) 0.038(4) Uani 1 1 d .
O3 O -0.318(2) 0.1555(18) 0.0000(8) 0.040(4) Uani 1 1 d .
O4 O 0.142(3) 0.8916(18) 0.1709(9) 0.043(4) Uani 1 1 d .
O5 O 0.478(2) 0.9250(16) 0.1815(9) 0.035(4) Uani 1 1 d .
O6 O 0.100(2) 0.3177(16) 0.2751(8) 0.030(3) Uani 1 1 d .
O7 O 0.355(2) 0.1901(14) 0.2624(8) 0.025(3) Uani 1 1 d U
O8 O 0.254(3) 0.6707(17) 0.5644(9) 0.040(4) Uani 1 1 d .
O9 O 0.292(2) 0.5627(16) 0.6671(9) 0.035(4) Uani 1 1 d .
O10 O 0.290(3) 0.0246(18) 0.6156(9) 0.061(6) Uani 1 1 d .
O11 O 0.2561(7) -0.1100(5) 0.4851(3) 0.039(4) Uani 1 1 d .
H11B H 0.2626 -0.1809 0.5090 0.059 Uiso 1 1 d R
N1 N 0.0893(7) 0.4635(5) 0.1497(3) 0.025(4) Uani 1 1 d R
H1C H 0.1017 0.4026 0.1838 0.030 Uiso 1 1 d R
C1 C -0.0270(7) 0.3730(5) 0.0715(3) 0.032(5) Uani 1 1 d R
H1A H -0.1037 0.4357 0.0495 0.039 Uiso 1 1 d R
H1B H 0.0674 0.3437 0.0325 0.039 Uiso 1 1 d R
C2 C 0.2985(7) 0.5306(5) 0.1323(3) 0.027(5) Uani 1 1 d R
H2A H 0.2882 0.5920 0.0937 0.032 Uiso 1 1 d R
H2B H 0.3690 0.4524 0.1083 0.032 Uiso 1 1 d R
C3 C 0.4163(7) 0.6239(5) 0.2112(3) 0.045(7) Uani 1 1 d R
H3B H 0.5470 0.6672 0.1989 0.054 Uiso 1 1 d R
H3C H 0.4346 0.5608 0.2482 0.054 Uiso 1 1 d R
C4 C 0.3050(7) 0.7492(5) 0.2532(3) 0.041(6) Uani 1 1 d R
H4A H 0.3750 0.7981 0.3055 0.049 Uiso 1 1 d R
C5 C 0.0885(7) 0.6802(5) 0.2667(3) 0.028(5) Uani 1 1 d R
H5A H 0.0166 0.7592 0.2879 0.033 Uiso 1 1 d R
H5B H 0.0951 0.6226 0.3075 0.033 Uiso 1 1 d R
C6 C -0.0281(7) 0.5821(5) 0.1903(3) 0.027(5) Uani 1 1 d R
H6A H -0.1549 0.5349 0.2043 0.033 Uiso 1 1 d R
H6B H -0.0548 0.6419 0.1525 0.033 Uiso 1 1 d R
C7 C 0.3073(7) 0.8624(5) 0.1992(3) 0.034(5) Uani 1 1 d R
C8 C 0.2404(7) 0.2669(5) 0.3924(3) 0.017(4) Uani 1 1 d RU
C9 C 0.2386(7) 0.3996(5) 0.4463(3) 0.020(4) Uani 1 1 d RU
H9A H 0.2234 0.4861 0.4261 0.024 Uiso 1 1 d R
C10 C 0.2593(7) 0.4097(5) 0.5329(3) 0.021(4) Uani 1 1 d RU
C11 C 0.2728(7) 0.2856(5) 0.5611(3) 0.026(5) Uani 1 1 d R
H11A H 0.2885 0.2927 0.6192 0.031 Uiso 1 1 d R
C12 C 0.2641(7) 0.1468(5) 0.5065(3) 0.029(5) Uani 1 1 d R
C13 C 0.2594(7) 0.1417(5) 0.4231(3) 0.024(5) Uani 1 1 d R
H13A H 0.2695 0.0501 0.3855 0.029 Uiso 1 1 d R
C14 C 0.2333(7) 0.2540(5) 0.2991(3) 0.032(5) Uani 1 1 d RU
C15 C 0.2699(7) 0.5581(5) 0.5897(3) 0.021(4) Uani 1 1 d RU
C16 C 0.2728(7) 0.0141(5) 0.5396(3) 0.029(5) Uani 1 1 d R

loop_
_atom_site_aniso_label
_atom_site_aniso_U_11
_atom_site_aniso_U_22
_atom_site_aniso_U_33
_atom_site_aniso_U_23
_atom_site_aniso_U_13
_atom_site_aniso_U_12
Pb1 0.0283(5) 0.0258(4) 0.0157(4) 0.0017(3) -0.0006(3) 0.0015(3)
Pb2 0.0245(5) 0.0305(4) 0.0209(4) 0.0047(3) -0.0012(3) 0.0021(3)
P1 0.026(3) 0.029(3) 0.014(2) 0.003(2) 0.004(2) 0.002(2)
O1 0.026(8) 0.040(8) 0.013(7) 0.006(6) 0.005(6) -0.008(6)
O2 0.052(11) 0.021(7) 0.037(9) 0.005(6) -0.007(8) 0.000(7)
O3 0.039(10) 0.057(10) 0.012(7) -0.010(7) -0.011(7) 0.003(8)
O4 0.050(11) 0.050(10) 0.029(9) 0.016(8) 0.007(8) -0.003(8)
O5 0.042(10) 0.036(8) 0.020(8) -0.001(6) 0.002(7) -0.004(7)
O6 0.026(8) 0.045(9) 0.020(7) 0.014(6) -0.008(6) 0.001(7)
O7 0.025(3) 0.025(3) 0.025(3) 0.0050(12) 0.0022(10) 0.0043(11)
O8 0.063(12) 0.037(9) 0.023(8) 0.014(7) 0.006(8) 0.011(8)
O9 0.047(10) 0.037(8) 0.022(8) 0.013(6) 0.001(7) 0.005(7)
O10 0.128(19) 0.043(10) 0.011(8) 0.010(7) -0.005(9) 0.011(11)
O11 0.065(12) 0.029(8) 0.019(8) 0.002(6) -0.007(7) 0.001(8)
N1 0.038(11) 0.020(8) 0.008(7) -0.003(6) -0.003(7) -0.009(7)
C1 0.043(14) 0.038(11) 0.014(10) 0.009(9) 0.005(9) -0.002(10)
C2 0.026(12) 0.025(10) 0.031(12) 0.005(9) 0.005(9) 0.009(9)
C3 0.045(16) 0.027(11) 0.058(17) 0.014(11) -0.026(13) -0.008(11)
C4 0.060(18) 0.034(12) 0.029(13) 0.007(10) -0.008(12) 0.015(12)
C5 0.037(13) 0.016(9) 0.026(11) 0.004(8) 0.000(10) -0.003(9)
C6 0.030(12) 0.031(10) 0.021(10) 0.010(9) -0.002(9) 0.000(9)
C7 0.049(16) 0.039(12) 0.010(10) -0.007(9) 0.006(10) 0.012(12)
C8 0.017(4) 0.017(4) 0.017(4) 0.0040(13) 0.0013(11) 0.0030(12)
C9 0.020(4) 0.020(4) 0.020(4) 0.0045(13) 0.0014(11) 0.0034(12)
C10 0.021(4) 0.021(4) 0.021(4) 0.0050(13) 0.0016(11) 0.0035(12)
C11 0.038(13) 0.029(10) 0.012(9) 0.003(8) -0.001(9) 0.008(9)
C12 0.029(12) 0.042(12) 0.029(11) 0.027(10) 0.012(10) 0.017(10)
C13 0.034(12) 0.010(8) 0.026(11) -0.003(7) -0.011(9) 0.007(8)
C14 0.032(5) 0.032(5) 0.032(5) 0.0074(15) 0.0024(11) 0.0056(13)
C15 0.021(4) 0.022(4) 0.021(4) 0.0050(14) 0.0019(11) 0.0036(12)
C16 0.047(15) 0.024(10) 0.018(10) 0.011(8) -0.007(10) 0.002(10)

loop_
_atom_type_symbol
_atom_type_description
_atom_type_scat_dispersion_real
_atom_type_scat_dispersion_imag
_atom_type_scat_source
C C 0.0033 0.0016 'International Tables Vol C Tables 4.2.6.8 and 6.1.1.4'
H H 0.0000 0.0000 'International Tables Vol C Tables 4.2.6.8 and 6.1.1.4'
N N 0.0061 0.0033 'International Tables Vol C Tables 4.2.6.8 and 6.1.1.4'
O O 0.0106 0.0060 'International Tables Vol C Tables 4.2.6.8 and 6.1.1.4'
P P 0.1023 0.0942 'International Tables Vol C Tables 4.2.6.8 and 6.1.1.4'
Pb Pb -3.3944 10.1111 'International Tables Vol C Tables 4.2.6.8 and 6.1.1.4'

loop_
_geom_angle_atom_site_label_1
_geom_angle_atom_site_label_2
_geom_angle_atom_site_label_3
_geom_angle
_geom_angle_site_symmetry_1
_geom_angle_site_symmetry_3
O1 Pb1 O9 82.3(5) . 2_566
O1 Pb1 O7 74.9(5) . 1_455
O9 Pb1 O7 76.7(5) 2_566 1_455
O1 Pb1 O6 84.3(4) . .
O9 Pb1 O6 75.9(5) 2_566 .
O7 Pb1 O6 147.5(4) 1_455 .
O1 Pb1 O8 132.6(5) . 2_566
O9 Pb1 O8 50.3(4) 2_566 2_566
O7 Pb1 O8 90.6(5) 1_455 2_566
O6 Pb1 O8 85.4(5) . 2_566
O4 Pb2 O3 80.8(6) 1_545 2
O4 Pb2 O2 75.6(6) 1_545 .
O3 Pb2 O2 109.1(5) 2 .
O4 Pb2 O5 53.1(5) 1_545 1_545
O3 Pb2 O5 75.1(5) 2 1_545
O2 Pb2 O5 127.7(5) . 1_545
O4 Pb2 O7 71.2(5) 1_545 .
O3 Pb2 O7 138.8(5) 2 .
O2 Pb2 O7 92.7(5) . .
O5 Pb2 O7 64.0(4) 1_545 .
O4 Pb2 C7 26.5(4) 1_545 1_545
O3 Pb2 C7 77.0(4) 2 1_545
O2 Pb2 C7 101.6(4) . 1_545
O5 Pb2 C7 26.6(3) 1_545 1_545
O7 Pb2 C7 64.4(3) . 1_545
O3 P1 O2 113.2(9) . .
O3 P1 O1 112.1(9) . .
O2 P1 O1 110.0(9) . .
O3 P1 C1 104.0(7) . .
O2 P1 C1 109.0(7) . .
O1 P1 C1 108.2(6) . .
P1 O1 Pb1 120.0(8) . .
P1 O2 Pb2 134.7(9) . .
P1 O3 Pb2 122.5(9) . 2
C7 O4 Pb2 98.1(9) . 1_565
C7 O5 Pb2 87.9(8) . 1_565
C14 O6 Pb1 115.2(8) . .
C14 O7 Pb1 139.3(9) . 1_655
C14 O7 Pb2 119.9(9) . .
Pb1 O7 Pb2 98.5(4) 1_655 .
C15 O8 Pb1 87.5(8) . 2_566
C15 O9 Pb1 100.8(8) . 2_566
C16 O11 H11B 109.5 . .
C1 N1 C2 110.3 . .
C1 N1 C6 109.3 . .
C2 N1 C6 112.1 . .
C1 N1 H1C 108.4 . .
C2 N1 H1C 108.4 . .
C6 N1 H1C 108.4 . .
N1 C1 P1 115.7(2) . .
N1 C1 H1A 108.3 . .
P1 C1 H1A 108.4 . .
N1 C1 H1B 108.3 . .
P1 C1 H1B 108.4 . .
H1A C1 H1B 107.4 . .
N1 C2 C3 110.5 . .
N1 C2 H2A 109.5 . .
C3 C2 H2A 109.5 . .
N1 C2 H2B 109.5 . .
C3 C2 H2B 109.5 . .
H2A C2 H2B 108.1 . .
C2 C3 C4 111.3 . .
C2 C3 H3B 109.4 . .
C4 C3 H3B 109.4 . .
C2 C3 H3C 109.4 . .
C4 C3 H3C 109.4 . .
H3B C3 H3C 108.0 . .
C7 C4 C5 112.1 . .
C7 C4 C3 108.5 . .
C5 C4 C3 109.3 . .
C7 C4 H4A 108.9 . .
C5 C4 H4A 108.9 . .
C3 C4 H4A 108.9 . .
C6 C5 C4 114.0 . .
C6 C5 H5A 108.7 . .
C4 C5 H5A 108.8 . .
C6 C5 H5B 108.7 . .
C4 C5 H5B 108.7 . .
H5A C5 H5B 107.6 . .
C5 C6 N1 110.9 . .
C5 C6 H6A 109.5 . .
N1 C6 H6A 109.5 . .
C5 C6 H6B 109.5 . .
N1 C6 H6B 109.5 . .
H6A C6 H6B 108.0 . .
O5 C7 O4 120.8(10) . .
O5 C7 C4 118.4(7) . .
O4 C7 C4 120.7(7) . .
O5 C7 Pb2 65.5(7) . 1_565
O4 C7 Pb2 55.4(7) . 1_565
C4 C7 Pb2 176.11(9) . 1_565
C9 C8 C13 119.1 . .
C9 C8 C14 121.7 . .
C13 C8 C14 119.1 . .
C8 C9 C10 120.2 . .
C8 C9 H9A 119.9 . .
C10 C9 H9A 119.9 . .
C11 C10 C9 119.6 . .
C11 C10 C15 121.8 . .
C9 C10 C15 118.6 . .
C10 C11 C12 120.9 . .
C10 C11 H11A 119.5 . .
C12 C11 H11A 119.5 . .
C13 C12 C11 118.4 . .
C13 C12 C16 122.2 . .
C11 C12 C16 119.2 . .
C12 C13 C8 121.5 . .
C12 C13 H13A 119.3 . .
C8 C13 H13A 119.3 . .
O7 C14 O6 131.2(10) . .
O7 C14 C8 116.9(7) . .
O6 C14 C8 111.9(7) . .
O8 C15 O9 121.3(10) . .
O8 C15 C10 122.1(7) . .
O9 C15 C10 116.6(7) . .
O10 C16 O11 124.2(8) . .
O10 C16 C12 120.5(8) . .
O11 C16 C12 115.2 . .

loop_
_geom_bond_atom_site_label_1
_geom_bond_atom_site_label_2
_geom_bond_distance
_geom_bond_site_symmetry_2
Pb1 O1 2.339(13) .
Pb1 O9 2.410(15) 2_566
Pb1 O7 2.481(13) 1_455
Pb1 O6 2.688(14) .
Pb1 O8 2.721(15) 2_566
Pb2 O4 2.373(15) 1_545
Pb2 O3 2.434(15) 2
Pb2 O2 2.451(16) .
Pb2 O5 2.599(16) 1_545
Pb2 O7 2.722(13) .
Pb2 C7 2.854(5) 1_545
P1 O3 1.491(14) .
P1 O2 1.533(16) .
P1 O1 1.548(13) .
P1 C1 1.828(7) .
O3 Pb2 2.434(15) 2
O4 C7 1.287(18) .
O4 Pb2 2.373(15) 1_565
O5 C7 1.280(16) .
O5 Pb2 2.599(16) 1_565
O6 C14 1.254(15) .
O7 C14 1.204(14) .
O7 Pb1 2.481(13) 1_655
O8 C15 1.234(15) .
O8 Pb1 2.721(15) 2_566
O9 C15 1.290(14) .
O9 Pb1 2.410(15) 2_566
O10 C16 1.254(15) .
O11 C16 1.2968 .
O11 H11B 0.8501 .
N1 C1 1.5052 .
N1 C2 1.5167 .
N1 C6 1.5235 .
N1 H1C 0.8999 .
C1 H1A 0.9600 .
C1 H1B 0.9600 .
C2 C3 1.5263 .
C2 H2A 0.9601 .
C2 H2B 0.9600 .
C3 C4 1.5499 .
C3 H3B 0.9600 .
C3 H3C 0.9601 .
C4 C7 1.5328 .
C4 C5 1.5456 .
C4 H4A 0.9599 .
C5 C6 1.5073 .
C5 H5A 0.9600 .
C5 H5B 0.9600 .
C6 H6A 0.9599 .
C6 H6B 0.9600 .
C7 Pb2 2.854(5) 1_565
C8 C9 1.3685 .
C8 C13 1.3972 .
C8 C14 1.5388 .
C9 C10 1.4319 .
C9 H9A 0.9600 .
C10 C11 1.3572 .
C10 C15 1.4911 .
C11 C12 1.4074 .
C11 H11A 0.9600 .
C12 C13 1.3867 .
C12 C16 1.4711 .
C13 H13A 0.9600 .
